data_2000357
loop_
_publ_author_name
'Fettouhi, M.'
'Ouahab, L.'
'Grandjean, D.'
'Mousdis, G.'
'Delhaes, P.'

_publ_section_title
;
 Structure of two
 tetrakis(3,4-ethylenedithio-2,2',5,5'-tetrathiafulvalene)
 tetracyanometallate dihydrate salts:
 \b-[EDTTTF]~4~[<i>M</i>(CN)~4~].2H~2~O, <i>M</i> = Pt^II^, Pd^II^
;
_journal_issue 12
_journal_name_full 'Acta Crystallographica Section C'
_journal_page_first 2141
_journal_page_last 2144
_journal_paper_doi 10.1107/S0108270192003676
_journal_volume 48
_journal_year 1992
_chemical_formula_moiety 'C32 H24 S24,C4 N4 Pd1,2(H2 O1)'
_chemical_formula_sum 'C36 H28 N4 O2 Pd S24'
_chemical_formula_weight 1424.59
_symmetry_cell_setting monoclinic
_symmetry_space_group_name_Hall '-C 2y'
_symmetry_space_group_name_H-M 'C 1 2/m 1'
_cell_angle_alpha 90
_cell_angle_beta 104.19(5)
_cell_angle_gamma 90
_cell_formula_units_Z 2
_cell_length_a 26.790(16)
_cell_length_b 11.736(4)
_cell_length_c 8.467(4)
_cell_volume 2581(2)
_diffrn_radiation_type Mo
_diffrn_radiation_wavelength 0.71073
_exptl_absorpt_coefficient_mu 1.329
_exptl_crystal_density_diffrn 1.833
_exptl_crystal_F_000 1436
_cod_data_source_file pa0279.cif
_cod_data_source_block pa0279b
_cod_depositor_comments
;
 Marking attached hydrogen atoms.

 Antanas Vaitkus,
 2017-08-07
;
_cod_original_cell_volume 2580.7
_cod_original_formula_sum 'C36 H28 N4 O2 Pd1 S24'
_cod_database_code 2000357

loop_
_atom_site_label
_atom_site_fract_x
_atom_site_fract_y
_atom_site_fract_z
_atom_site_attached_hydrogens
Pd .0 .0 .0 0
S1 .10388(5) .64980(10) .2815(2) 0
S2 .20580(4) .62480(10) .50560(10) 0
S3 .31163(4) .37520(10) .78630(10) 0
S4 .36492(5) .35102(9) .39290(10) 0
S5 .26407(4) .37526(9) .16370(10) 0
S6 .15707(4) .37513(9) -.11290(10) 0
O1W .5 .1622(5) .5 2
N1 -.0190(2) -.1974(5) .2217(6) 0
C1 -.0121(2) -.1244(5) .1458(6) 0
C2 .2369(2) .5 .5834(6) 0
C3 .2816(2) .5 .7049(6) 0
C4 .15160(10) .5580(4) .3839(4) 0
C5 .0543(2) .5529(6) .2020(10) 0
C6 .3608(2) .4428(4) .9243(5) 0
C7 .1877(2) .5 -.0317(6) 0
C8 .2328(2) .5 .0866(6) 0
C9 .31810(10) .4419(3) .2862(4) 0
C10 .4137(2) .4479(5) .4810(10) 0
C11 .1072(2) .4430(4) -.2499(5) 0
H1 .0429 .5735 .0841 0
H2 .0266 .5735 .2577 0
H3 .3882 .3984 1.0012 0
H4 .4428 .4272 .4326 0
H5 .4227 .4272 .5996 0
H6 .0795 .3986 -0.3258 0

loop_
_geom_angle_atom_site_label_1
_geom_angle_atom_site_label_2
_geom_angle_atom_site_label_3
_geom_angle
C1 Pd C1* 180
C1 Pd C1* 94.4(2)
C4 S1 C5 100.7(3)
C2 S2 C4 95.6(2)
C3 S3 C6 94.8(2)
C9 S4 C10 101.1(2)
C8 S5 C9 95.7(2)
C7 S6 C11 95.1(2)
Pd C1 N1 176.8(5)
S2 C2 S2* 115.3(3)
S2 C2 C3 122.30(10)
S3 C3 S3* 115.6(3)
S3 C3 C2 122.20(10)
S1 C4 S2 114.9(3)
S1 C4 C4 128.4(3)
S2 C4 C4 116.7(3)
S1 C5 C5 130.4(5)
S3 C6 C6 117.4(3)
S6 C7 S6* 115.1(3)
S6 C7 C8 122.50(10)
S5 C8 S5 115.3(3)
S5 C8 C7 122.30(10)
S4 C9 S5 115.1(2)
S4 C9 C9 128.2(3)
S5 C9 C9 116.6(2)
S4 C10 C10 130.4(5)
S6 C11 C11 117.3(3)

loop_
_geom_bond_atom_site_label_1
_geom_bond_atom_site_label_2
_geom_bond_distance
Pd C1 1.989(6)
S1 C4 1.733(4)
S1 C5 1.753(7)
S2 C2 1.734(3)
S2 C4 1.746(4)
S3 C3 1.731(3)
S3 C6 1.726(4)
S4 C9 1.724(4)
S4 C10 1.755(6)
S5 C8 1.733(3)
S5 C9 1.745(3)
S6 C7 1.737(3)
S6 C11 1.733(4)
N1 C1 1.114(8)
C2 C3 1.373(7)
C4 C4* 1.362(7)
C5 C5* 1.240(10)
C6 C6* 1.343(7)
C7 C8 1.367(6)
C9 C9* 1.363(5)
C10 C10* 1.223(9)
C11 C11* 1.339(7)
